data_4334815
loop_
_publ_author_name
'Ayuk M. Ako'
'Boris Burger'
'Yanhua Lan'
'Valeriu Mereacre'
'Rodolphe Cl\'erac'
'Gernot Buth'
'Silvia G\'omez-Coca'
'Eliseo Ruiz'
'Christopher E. Anson'
'Annie K. Powell'

_publ_contact_author
; 
'Annie K. Powell'
;
_publ_contact_author_email annie.powell@kit.edu
_publ_contact_author_phone '+49 721 608 42135'
_publ_section_title
;
 Magnetic Interactions Mediated by Diamagnetic Cations in [Mn18M] (M=
 Sr2+, Y3+, Cd2+, and Lu3+) Coordination Clusters
;
_journal_name_full 'Inorganic Chemistry'
_journal_page_first 5764
_journal_page_last 5774
_journal_paper_doi 10.1021/ic3025588
_journal_volume 52
_journal_year 2013
_chemical_formula_moiety
; 
 '(C108 H102 Cl1.5 F12 Lu Mn18 N25.5 O44), 3(Cl),
 3(H2 O), 7(C H4 O), (C2 H3 N)' 
;
_chemical_formula_sum 'C117 H139 Cl4.5 F12 Lu Mn18 N26.5 O54'
_chemical_formula_weight 4331.96
_chemical_name_systematic
; 
 ? 
;
_space_group_IT_number 148
_symmetry_cell_setting trigonal
_symmetry_space_group_name_Hall '-R 3'
_symmetry_space_group_name_H-M 'R -3 :H'
_atom_sites_solution_hydrogens geom
_atom_sites_solution_primary direct
_atom_sites_solution_secondary difmap
_audit_creation_method SHELXL-97
_cell_angle_alpha 90.00
_cell_angle_beta 90.00
_cell_angle_gamma 120.00
_cell_formula_units_Z 3
_cell_length_a 20.7696(13)
_cell_length_b 20.7696(13)
_cell_length_c 33.081(2)
_cell_measurement_reflns_used 9903
_cell_measurement_temperature 150(2)
_cell_measurement_theta_max 32.46
_cell_measurement_theta_min 2.90
_cell_volume 12358.5(13)
_computing_cell_refinement 'Apex2 (Bruker AXS Inc., 2005)'
_computing_data_collection 'Apex2 (Bruker AXS Inc., 2005)'
_computing_data_reduction 'Apex2 (Bruker AXS Inc., 2005)'
_computing_molecular_graphics 'Diamond 2.1 (Crystal Impact, 1998)'
_computing_publication_material 'SHELXTL 6.14 (BrukerAXS Inc., 2003)'
_computing_structure_refinement 'SHELXTL 6.14 (BrukerAXS Inc., 2003)'
_computing_structure_solution 'SHELXTL 6.14 (BrukerAXS Inc., 2003)'
_diffrn_ambient_temperature 150(2)
_diffrn_detector_area_resol_mean 8.333
_diffrn_measured_fraction_theta_full 0.985
_diffrn_measured_fraction_theta_max 0.983
_diffrn_measurement_device_type 'Bruker SMART Apex'
_diffrn_measurement_method 'CCD area detector'
_diffrn_radiation_monochromator silicon
_diffrn_radiation_source synchrotron
_diffrn_radiation_type synchrotron
_diffrn_radiation_wavelength 0.80000
_diffrn_reflns_av_R_equivalents 0.0464
_diffrn_reflns_av_sigmaI/netI 0.0378
_diffrn_reflns_limit_h_max 25
_diffrn_reflns_limit_h_min -25
_diffrn_reflns_limit_k_max 25
_diffrn_reflns_limit_k_min -25
_diffrn_reflns_limit_l_max 41
_diffrn_reflns_limit_l_min -41
_diffrn_reflns_number 27010
_diffrn_reflns_theta_full 29.00
_diffrn_reflns_theta_max 30.00
_diffrn_reflns_theta_min 2.90
_exptl_absorpt_coefficient_mu 2.821
_exptl_absorpt_correction_T_max 0.892
_exptl_absorpt_correction_T_min 0.708
_exptl_absorpt_correction_type multi-scan
_exptl_absorpt_process_details 'Apex2 (Bruker AXS Inc., 2005)'
_exptl_crystal_colour black
_exptl_crystal_density_diffrn 1.746
_exptl_crystal_description block
_exptl_crystal_F_000 6492
_exptl_crystal_size_max 0.12
_exptl_crystal_size_mid 0.10
_exptl_crystal_size_min 0.04
_refine_diff_density_max 3.248
_refine_diff_density_min -0.852
_refine_diff_density_rms 0.106
_refine_ls_extinction_method none
_refine_ls_goodness_of_fit_ref 1.048
_refine_ls_hydrogen_treatment mixed
_refine_ls_matrix_type full
_refine_ls_number_parameters 389
_refine_ls_number_reflns 5520
_refine_ls_number_restraints 21
_refine_ls_restrained_S_all 1.051
_refine_ls_R_factor_all 0.0663
_refine_ls_R_factor_gt 0.0496
_refine_ls_shift/su_max 0.001
_refine_ls_shift/su_mean 0.000
_refine_ls_structure_factor_coef Fsqd
_refine_ls_weighting_details 'calc w=1/[\s^2^(Fo^2^)+(0.1224P)^2^+14.0814P] where P=(Fo^2^+2Fc^2^)/3'
_refine_ls_weighting_scheme calc
_refine_ls_wR_factor_gt 0.1545
_refine_ls_wR_factor_ref 0.1705
_reflns_number_gt 4447
_reflns_number_total 5520
_reflns_threshold_expression >2sigma(I)
_cod_data_source_file ic3025588_si_002_4.cif
_cod_data_source_block mn18lu
_cod_original_cell_volume 12358.6(13)
_cod_original_sg_symbol_H-M 'R -3:H'
_cod_database_code 4334815

loop_
_symmetry_equiv_pos_as_xyz
'x, y, z'
'-y, x-y, z'
'-x+y, -x, z'
'x+2/3, y+1/3, z+1/3'
'-y+2/3, x-y+1/3, z+1/3'
'-x+y+2/3, -x+1/3, z+1/3'
'x+1/3, y+2/3, z+2/3'
'-y+1/3, x-y+2/3, z+2/3'
'-x+y+1/3, -x+2/3, z+2/3'
'-x, -y, -z'
'y, -x+y, -z'
'x-y, x, -z'
'-x+2/3, -y+1/3, -z+1/3'
'y+2/3, -x+y+1/3, -z+1/3'
'x-y+2/3, x+1/3, -z+1/3'
'-x+1/3, -y+2/3, -z+2/3'
'y+1/3, -x+y+2/3, -z+2/3'
'x-y+1/3, x+2/3, -z+2/3'

loop_
_atom_site_label
_atom_site_type_symbol
_atom_site_fract_x
_atom_site_fract_y
_atom_site_fract_z
_atom_site_U_iso_or_equiv
_atom_site_adp_type
_atom_site_occupancy
_atom_site_symmetry_multiplicity
_atom_site_calc_flag
_atom_site_refinement_flags
_atom_site_disorder_assembly
_atom_site_disorder_group
Lu1 Lu 0.3333 0.6667 0.1667 0.03203(17) Uani 1 6 d S . .
Mn2 Mn 0.36548(4) 0.59746(4) 0.253721(18) 0.0365(2) Uani 1 1 d . . .
Mn3 Mn 0.43355(4) 0.70250(4) 0.33540(2) 0.0416(2) Uani 1 1 d . . .
Mn4 Mn 0.40481(4) 0.53045(4) 0.33463(2) 0.0444(2) Uani 1 1 d . . .
O1 O 0.3333 0.6667 0.24033(15) 0.0345(11) Uani 1 3 d S . .
O2 O 0.36519(17) 0.60851(17) 0.31103(9) 0.0377(7) Uani 1 1 d . . .
O3 O 0.38386(19) 0.51934(17) 0.26526(9) 0.0420(7) Uani 1 1 d . A .
C1 C 0.3759(3) 0.4670(3) 0.23778(14) 0.0414(10) Uani 1 1 d . . .
C2 C 0.3940(3) 0.4862(3) 0.19707(14) 0.0425(10) Uani 1 1 d . A .
C3 C 0.3858(3) 0.4311(3) 0.16972(16) 0.0513(12) Uani 1 1 d . . .
H3A H 0.3967 0.4423 0.1419 0.062 Uiso 1 1 calc R A .
C4 C 0.3620(4) 0.3608(3) 0.18386(18) 0.0652(16) Uani 1 1 d . A .
F1 F 0.3574(3) 0.3083(2) 0.15676(12) 0.0910(13) Uani 1 1 d . . .
C5 C 0.3425(4) 0.3403(3) 0.22336(18) 0.0638(16) Uani 1 1 d . . .
H5B H 0.3254 0.2906 0.2318 0.077 Uiso 1 1 calc R A .
C6 C 0.3484(3) 0.3937(3) 0.25096(15) 0.0493(12) Uani 1 1 d . A .
C7 C 0.4206(3) 0.5646(3) 0.18312(13) 0.0397(10) Uani 1 1 d . . .
H7A H 0.4722 0.5972 0.1926 0.048 Uiso 1 1 calc R A .
H7B H 0.4211 0.5658 0.1532 0.048 Uiso 1 1 calc R . .
O4 O 0.37472(16) 0.59337(16) 0.19772(8) 0.0338(6) Uani 1 1 d . A .
C8 C 0.3200(3) 0.3719(3) 0.29338(15) 0.0547(13) Uani 1 1 d . . .
H8A H 0.2770 0.3795 0.2973 0.066 Uiso 1 1 calc R A .
H8B H 0.3023 0.3183 0.2971 0.066 Uiso 1 1 calc R . .
O5 O 0.3751(2) 0.4134(2) 0.32381(11) 0.0586(10) Uani 1 1 d D A .
H5 H 0.404(3) 0.394(4) 0.322(2) 0.070 Uiso 1 1 d D . .
O6 O 0.46931(19) 0.64849(18) 0.36509(9) 0.0448(8) Uani 1 1 d . A .
C9 C 0.4984(3) 0.6721(3) 0.40249(14) 0.0505(12) Uani 1 1 d . . .
C10 C 0.5489(3) 0.7477(3) 0.40923(17) 0.0601(14) Uani 1 1 d . A .
C11 C 0.5774(5) 0.7709(4) 0.4479(2) 0.086(2) Uani 1 1 d . . .
H11A H 0.6112 0.8219 0.4531 0.103 Uiso 1 1 calc R A .
C12 C 0.5565(5) 0.7201(4) 0.4785(2) 0.094(3) Uani 1 1 d . A .
F2 F 0.5875(4) 0.7446(3) 0.51619(13) 0.140(3) Uani 1 1 d . . .
C13 C 0.5079(5) 0.6463(4) 0.47246(19) 0.081(2) Uani 1 1 d . . .
H13A H 0.4951 0.6122 0.4942 0.098 Uiso 1 1 calc R A .
C14 C 0.4772(3) 0.6211(3) 0.43469(16) 0.0591(14) Uani 1 1 d . A .
C15 C 0.5694(3) 0.8025(3) 0.37464(18) 0.0582(14) Uani 1 1 d . . .
H15A H 0.5996 0.8537 0.3852 0.070 Uiso 1 1 calc R A .
H15B H 0.5999 0.7939 0.3547 0.070 Uiso 1 1 calc R . .
O7 O 0.50516(19) 0.79555(19) 0.35501(10) 0.0472(8) Uani 1 1 d . A .
C16 C 0.4184(4) 0.5414(3) 0.42936(16) 0.0643(15) Uani 1 1 d . . .
H16A H 0.4160 0.5138 0.4543 0.077 Uiso 1 1 calc R A .
H16B H 0.3698 0.5388 0.4262 0.077 Uiso 1 1 calc R . .
O8 O 0.4297(2) 0.5049(2) 0.39542(12) 0.0609(10) Uani 1 1 d D A .
H8 H 0.469(3) 0.498(4) 0.401(2) 0.073 Uiso 1 1 d D . .
N11 N 0.3333 0.6667 0.3797(2) 0.0502(17) Uani 1 3 d SD . .
N12 N 0.3333 0.6667 0.4156(2) 0.0561(19) Uani 1 3 d SD . .
N13 N 0.3333 0.6667 0.4513(3) 0.105(4) Uani 1 3 d SD A .
N21A N 0.4766(5) 0.7089(8) 0.2648(5) 0.045(3) Uani 0.75 1 d PD A 1
N22A N 0.5390(5) 0.7349(6) 0.2632(3) 0.052(3) Uani 0.75 1 d PD A 1
N23A N 0.6033(5) 0.7573(6) 0.2607(3) 0.102(3) Uani 0.75 1 d PD A 1
Cl2B Cl 0.5052(4) 0.7204(5) 0.2630(2) 0.0329(19) Uani 0.25 1 d P A 2
N1 N 0.5208(3) 0.5655(3) 0.31205(16) 0.0656(13) Uani 1 1 d D A .
C17 C 0.5702(4) 0.5869(4) 0.29069(19) 0.0677(16) Uani 1 1 d D . .
C18 C 0.6337(4) 0.6112(5) 0.2640(2) 0.100(3) Uani 1 1 d D A .
H18A H 0.6567 0.5806 0.2686 0.150 Uiso 1 1 calc R . .
H18B H 0.6700 0.6634 0.2696 0.150 Uiso 1 1 calc R . .
H18C H 0.6173 0.6060 0.2358 0.150 Uiso 1 1 calc R . .
O21A O 0.4616(9) 0.3504(10) 0.3125(6) 0.099(5) Uiso 0.40 1 d PDU B 1
C21A C 0.5432(14) 0.394(2) 0.3164(16) 0.189(17) Uiso 0.40 1 d PDU B 1
Cl21 Cl 0.514(4) 0.399(3) 0.2974(19) 0.207(17) Uiso 0.10 1 d PU C 2
O21C O 0.4855(13) 0.3767(12) 0.3260(7) 0.151(7) Uiso 0.50 1 d PU D 3
Cl31 Cl 0.510(4) 0.482(4) 0.453(2) 0.36(3) Uiso 0.13 1 d PU E 1
O31B O 0.5509(7) 0.4825(8) 0.3993(4) 0.128(4) Uiso 0.60 1 d PDU F 2
C31B C 0.5876(15) 0.4712(14) 0.4378(7) 0.163(8) Uiso 0.60 1 d PDU F 2
Cl32 Cl 0.5390(9) 0.4671(9) 0.4257(5) 0.154(4) Uiso 0.27 1 d PU G 3
O41A O 0.685(4) 0.444(4) 0.470(2) 0.19(3) Uiso 0.17 1 d PD H -1
C41A C 0.665(4) 0.490(3) 0.4454(19) 0.099(17) Uiso 0.17 1 d PD H -1
N41C N 0.658(3) 0.471(3) 0.4641(17) 0.105(14) Uiso 0.17 1 d PD I -3
C41C C 0.709(5) 0.476(5) 0.448(4) 0.21(4) Uiso 0.17 1 d PD I -3
C42C C 0.759(4) 0.451(5) 0.433(3) 0.17(3) Uiso 0.17 1 d PD I -3

loop_
_atom_site_aniso_label
_atom_site_aniso_U_11
_atom_site_aniso_U_22
_atom_site_aniso_U_33
_atom_site_aniso_U_23
_atom_site_aniso_U_13
_atom_site_aniso_U_12
Lu1 0.0329(2) 0.0329(2) 0.0304(2) 0.000 0.000 0.01643(10)
Mn2 0.0444(4) 0.0378(4) 0.0320(4) 0.0001(2) -0.0006(3) 0.0241(3)
Mn3 0.0441(4) 0.0411(4) 0.0393(4) -0.0016(3) -0.0073(3) 0.0210(3)
Mn4 0.0478(4) 0.0449(4) 0.0428(4) 0.0060(3) 0.0003(3) 0.0250(4)
O1 0.0340(17) 0.0340(17) 0.035(2) 0.000 0.000 0.0170(8)
O2 0.0401(17) 0.0418(17) 0.0322(14) 0.0008(12) -0.0001(12) 0.0212(14)
O3 0.0520(19) 0.0362(17) 0.0412(16) 0.0017(13) -0.0005(14) 0.0245(15)
C1 0.043(3) 0.042(3) 0.045(2) -0.0005(19) 0.0001(19) 0.026(2)
C2 0.043(3) 0.044(3) 0.046(2) 0.0011(19) 0.0034(19) 0.026(2)
C3 0.060(3) 0.054(3) 0.052(3) 0.001(2) 0.013(2) 0.037(3)
C4 0.096(5) 0.053(3) 0.062(3) -0.004(3) 0.013(3) 0.050(3)
F1 0.153(4) 0.068(2) 0.072(2) -0.0049(18) 0.027(2) 0.071(3)
C5 0.091(5) 0.040(3) 0.066(3) 0.003(2) 0.015(3) 0.037(3)
C6 0.058(3) 0.039(3) 0.053(3) 0.004(2) 0.008(2) 0.026(2)
C7 0.040(2) 0.041(2) 0.040(2) 0.0063(18) 0.0096(18) 0.022(2)
O4 0.0371(16) 0.0390(16) 0.0334(14) 0.0048(11) 0.0004(11) 0.0251(14)
C8 0.068(4) 0.039(3) 0.051(3) 0.008(2) 0.005(2) 0.023(3)
O5 0.076(3) 0.055(2) 0.052(2) 0.0092(17) 0.0021(18) 0.038(2)
O6 0.0474(19) 0.0457(19) 0.0402(16) 0.0003(13) -0.0079(13) 0.0225(16)
C9 0.054(3) 0.063(3) 0.040(2) -0.002(2) -0.009(2) 0.033(3)
C10 0.060(3) 0.057(3) 0.057(3) 0.000(2) -0.018(3) 0.025(3)
C11 0.101(6) 0.063(4) 0.073(4) -0.007(3) -0.042(4) 0.025(4)
C12 0.133(7) 0.082(5) 0.053(3) -0.004(3) -0.043(4) 0.045(5)
F2 0.218(6) 0.100(3) 0.069(3) -0.012(2) -0.078(3) 0.054(4)
C13 0.113(6) 0.075(5) 0.049(3) 0.008(3) -0.015(3) 0.042(4)
C14 0.066(4) 0.059(3) 0.048(3) 0.003(2) -0.006(2) 0.027(3)
C15 0.049(3) 0.053(3) 0.064(3) 0.002(3) -0.020(3) 0.019(3)
O7 0.0457(19) 0.0454(19) 0.0479(18) -0.0010(14) -0.0103(14) 0.0209(16)
C16 0.077(4) 0.061(4) 0.043(3) 0.012(2) 0.001(3) 0.025(3)
O8 0.069(3) 0.054(2) 0.057(2) 0.0081(17) -0.0076(19) 0.030(2)
N11 0.055(3) 0.055(3) 0.040(4) 0.000 0.000 0.0275(14)
N12 0.062(3) 0.062(3) 0.043(4) 0.000 0.000 0.0312(16)
N13 0.131(7) 0.131(7) 0.052(6) 0.000 0.000 0.066(3)
N21A 0.025(6) 0.047(6) 0.054(4) 0.002(4) -0.006(5) 0.012(6)
N22A 0.035(6) 0.051(5) 0.044(3) -0.003(3) -0.006(5) 0.003(6)
N23A 0.055(6) 0.137(8) 0.088(6) -0.013(5) -0.007(4) 0.029(5)
Cl2B 0.013(6) 0.028(4) 0.042(2) -0.002(3) -0.005(5) -0.002(6)
N1 0.054(3) 0.074(3) 0.067(3) -0.005(3) 0.005(2) 0.030(3)
C17 0.058(4) 0.078(4) 0.062(3) -0.014(3) -0.012(3) 0.030(3)
C18 0.076(5) 0.135(8) 0.072(4) -0.029(5) 0.005(4) 0.041(5)

loop_
_atom_type_symbol
_atom_type_description
_atom_type_scat_dispersion_real
_atom_type_scat_dispersion_imag
_atom_type_scat_source
C C 0.0043 0.0021 http://skuld.bmsc.washington.edu/scatter/AS_periodic.html
H H 0.0000 0.0000 http://skuld.bmsc.washington.edu/scatter/AS_periodic.html
N N 0.0082 0.0043 http://skuld.bmsc.washington.edu/scatter/AS_periodic.html
O O 0.0142 0.0079 http://skuld.bmsc.washington.edu/scatter/AS_periodic.html
F F 0.0225 0.0133 http://skuld.bmsc.washington.edu/scatter/AS_periodic.html
Cl Cl 0.1776 0.2015 http://skuld.bmsc.washington.edu/scatter/AS_periodic.html
Mn Mn 0.3566 0.9084 http://skuld.bmsc.washington.edu/scatter/AS_periodic.html
Lu Lu -0.7545 7.1427 http://skuld.bmsc.washington.edu/scatter/AS_periodic.html

loop_
_geom_angle_atom_site_label_1
_geom_angle_atom_site_label_2
_geom_angle_atom_site_label_3
_geom_angle
_geom_angle_site_symmetry_1
_geom_angle_site_symmetry_3
O4 Lu1 O4 102.01(9) 13_565 14_455
O4 Lu1 O4 102.01(9) 13_565 15
O4 Lu1 O4 102.02(8) 14_455 15
O4 Lu1 O4 77.99(8) 13_565 3_565
O4 Lu1 O4 77.99(8) 14_455 3_565
O4 Lu1 O4 180.0 15 3_565
O4 Lu1 O4 179.996(1) 13_565 .
O4 Lu1 O4 77.99(8) 14_455 .
O4 Lu1 O4 77.99(8) 15 .
O4 Lu1 O4 102.00(8) 3_565 .
O4 Lu1 O4 77.99(9) 13_565 2_665
O4 Lu1 O4 180.0 14_455 2_665
O4 Lu1 O4 77.99(8) 15 2_665
O4 Lu1 O4 102.01(8) 3_565 2_665
O4 Lu1 O4 102.00(9) . 2_665
O4 Lu1 O1 63.82(7) 13_565 13_565
O4 Lu1 O1 63.83(7) 14_455 13_565
O4 Lu1 O1 63.83(7) 15 13_565
O4 Lu1 O1 116.18(7) 3_565 13_565
O4 Lu1 O1 116.18(7) . 13_565
O4 Lu1 O1 116.18(7) 2_665 13_565
O4 Lu1 O1 116.17(7) 13_565 .
O4 Lu1 O1 116.17(7) 14_455 .
O4 Lu1 O1 116.17(7) 15 .
O4 Lu1 O1 63.82(7) 3_565 .
O4 Lu1 O1 63.82(7) . .
O4 Lu1 O1 63.82(7) 2_665 .
O1 Lu1 O1 179.998(1) 13_565 .
O4 Mn2 O3 95.29(13) . .
O4 Mn2 O2 174.85(14) . .
O3 Mn2 O2 85.20(13) . .
O4 Mn2 O1 83.51(17) . .
O3 Mn2 O1 172.26(11) . .
O2 Mn2 O1 96.68(18) . .
O4 Mn2 N21A 97.3(4) . .
O3 Mn2 N21A 107.2(4) . .
O2 Mn2 N21A 77.7(4) . .
O1 Mn2 N21A 80.5(4) . .
O4 Mn2 N21A 103.4(4) . 3_565
O3 Mn2 N21A 94.7(3) . 3_565
O2 Mn2 N21A 81.7(4) . 3_565
O1 Mn2 N21A 78.2(3) . 3_565
N21A Mn2 N21A 148.3(5) . 3_565
O4 Mn2 Cl2B 93.86(19) . .
O3 Mn2 Cl2B 101.7(2) . .
O2 Mn2 Cl2B 81.03(19) . .
O1 Mn2 Cl2B 86.1(2) . .
N21A Mn2 Cl2B 155.1(4) 3_565 .
O4 Mn2 Cl2B 100.11(19) . 3_565
O3 Mn2 Cl2B 87.2(2) . 3_565
O2 Mn2 Cl2B 85.03(19) . 3_565
O1 Mn2 Cl2B 85.53(18) . 3_565
N21A Mn2 Cl2B 156.3(4) . 3_565
Cl2B Mn2 Cl2B 162.8(3) . 3_565
O7 Mn3 O6 95.00(14) . .
O7 Mn3 O2 84.22(14) . 2_665
O6 Mn3 O2 173.38(14) . 2_665
O7 Mn3 O2 174.96(14) . .
O6 Mn3 O2 85.72(14) . .
O2 Mn3 O2 95.62(18) 2_665 .
O7 Mn3 N11 103.46(14) . .
O6 Mn3 N11 92.10(14) . .
O2 Mn3 N11 81.72(12) 2_665 .
O2 Mn3 N11 81.49(12) . .
O7 Mn3 N21A 101.1(3) . .
O6 Mn3 N21A 106.4(4) . .
O2 Mn3 N21A 80.2(4) 2_665 .
O2 Mn3 N21A 73.9(3) . .
N11 Mn3 N21A 147.7(3) . .
O7 Mn3 Cl2B 93.8(2) . .
O6 Mn3 Cl2B 100.7(2) . .
O2 Mn3 Cl2B 85.9(2) 2_665 .
O2 Mn3 Cl2B 81.20(19) . .
N11 Mn3 Cl2B 157.6(2) . .
O8 Mn4 O7 89.06(15) . 3_565
O8 Mn4 O5 81.59(15) . .
O7 Mn4 O5 91.08(15) 3_565 .
O8 Mn4 N1 92.21(18) . .
O7 Mn4 N1 178.40(17) 3_565 .
O5 Mn4 N1 88.14(18) . .
O8 Mn4 O2 133.71(14) . .
O7 Mn4 O2 68.55(11) 3_565 .
O5 Mn4 O2 135.97(13) . .
N1 Mn4 O2 111.13(16) . .
O8 Mn4 O3 158.49(14) . .
O7 Mn4 O3 98.69(12) 3_565 .
O5 Mn4 O3 78.24(12) . .
N1 Mn4 O3 79.79(16) . .
O2 Mn4 O3 67.56(11) . .
O8 Mn4 O6 77.32(13) . .
O7 Mn4 O6 100.06(13) 3_565 .
O5 Mn4 O6 155.89(14) . .
N1 Mn4 O6 81.17(16) . .
O2 Mn4 O6 68.12(11) . .
O3 Mn4 O6 120.44(11) . .
Mn2 O1 Mn2 114.82(11) 3_565 2_665
Mn2 O1 Mn2 114.82(11) 3_565 .
Mn2 O1 Mn2 114.82(11) 2_665 .
Mn2 O1 Lu1 103.38(14) 3_565 .
Mn2 O1 Lu1 103.38(14) 2_665 .
Mn2 O1 Lu1 103.38(14) . .
Mn2 O2 Mn3 115.37(15) . 3_565
Mn2 O2 Mn3 119.50(16) . .
Mn3 O2 Mn3 111.05(15) 3_565 .
Mn2 O2 Mn4 103.26(13) . .
Mn3 O2 Mn4 101.32(13) 3_565 .
Mn3 O2 Mn4 103.37(13) . .
C1 O3 Mn2 123.8(3) . .
C1 O3 Mn4 132.9(3) . .
Mn2 O3 Mn4 102.90(14) . .
O3 C1 C2 120.4(4) . .
O3 C1 C6 118.7(4) . .
C2 C1 C6 120.9(4) . .
C1 C2 C3 118.8(4) . .
C1 C2 C7 120.2(4) . .
C3 C2 C7 121.0(4) . .
C4 C3 C2 118.8(5) . .
C4 C3 H3A 120.6 . .
C2 C3 H3A 120.6 . .
C3 C4 C5 123.4(5) . .
C3 C4 F1 117.8(5) . .
C5 C4 F1 118.8(5) . .
C4 C5 C6 118.9(5) . .
C4 C5 H5B 120.6 . .
C6 C5 H5B 120.6 . .
C5 C6 C1 119.1(5) . .
C5 C6 C8 120.5(5) . .
C1 C6 C8 120.2(4) . .
O4 C7 C2 112.6(4) . .
O4 C7 H7A 109.1 . .
C2 C7 H7A 109.1 . .
O4 C7 H7B 109.1 . .
C2 C7 H7B 109.1 . .
H7A C7 H7B 107.8 . .
C7 O4 Mn2 117.2(2) . .
C7 O4 Lu1 131.4(2) . .
Mn2 O4 Lu1 109.13(13) . .
O5 C8 C6 113.5(5) . .
O5 C8 H8A 108.9 . .
C6 C8 H8A 108.9 . .
O5 C8 H8B 108.9 . .
C6 C8 H8B 108.9 . .
H8A C8 H8B 107.7 . .
C8 O5 Mn4 118.1(3) . .
C8 O5 H5 102(4) . .
Mn4 O5 H5 129(5) . .
C9 O6 Mn3 119.6(3) . .
C9 O6 Mn4 133.3(3) . .
Mn3 O6 Mn4 101.95(13) . .
O6 C9 C10 119.8(5) . .
O6 C9 C14 120.2(5) . .
C10 C9 C14 120.0(5) . .
C11 C10 C9 119.0(5) . .
C11 C10 C15 121.5(6) . .
C9 C10 C15 119.5(5) . .
C12 C11 C10 119.8(6) . .
C12 C11 H11A 120.1 . .
C10 C11 H11A 120.1 . .
C13 C12 C11 122.1(6) . .
C13 C12 F2 119.6(6) . .
C11 C12 F2 118.3(7) . .
C12 C13 C14 120.0(6) . .
C12 C13 H13A 120.0 . .
C14 C13 H13A 120.0 . .
C13 C14 C9 119.1(6) . .
C13 C14 C16 119.5(5) . .
C9 C14 C16 121.2(5) . .
O7 C15 C10 111.8(5) . .
O7 C15 H15A 109.3 . .
C10 C15 H15A 109.3 . .
O7 C15 H15B 109.3 . .
C10 C15 H15B 109.3 . .
H15A C15 H15B 107.9 . .
C15 O7 Mn3 119.0(3) . .
C15 O7 Mn4 134.9(3) . 2_665
Mn3 O7 Mn4 105.77(15) . 2_665
O8 C16 C14 114.7(5) . .
O8 C16 H16A 108.6 . .
C14 C16 H16A 108.6 . .
O8 C16 H16B 108.6 . .
C14 C16 H16B 108.6 . .
H16A C16 H16B 107.6 . .
C16 O8 Mn4 117.7(3) . .
C16 O8 H8 109(4) . .
Mn4 O8 H8 123(4) . .
N12 N11 Mn3 128.73(13) . .
N12 N11 Mn3 128.73(13) . 3_565
Mn3 N11 Mn3 85.00(19) . 3_565
N12 N11 Mn3 128.73(13) . 2_665
Mn3 N11 Mn3 85.00(19) . 2_665
Mn3 N11 Mn3 85.00(19) 3_565 2_665
N13 N12 N11 180.000(4) . .
N22A N21A Mn2 142.6(16) . .
N22A N21A Mn2 128.1(16) . 2_665
Mn2 N21A Mn2 85.2(3) . 2_665
N22A N21A Mn3 111.5(13) . .
Mn2 N21A Mn3 86.8(4) . .
Mn2 N21A Mn3 82.3(4) 2_665 .
N21A N22A N23A 175.2(19) . .
Mn3 Cl2B Mn2 73.9(2) . .
Mn3 Cl2B Mn2 71.6(2) . 2_665
Mn2 Cl2B Mn2 71.2(2) . 2_665
C17 N1 Mn4 159.5(5) . .
N1 C17 C18 177.2(9) . .
C17 C18 H18A 109.5 . .
C17 C18 H18B 109.5 . .
H18A C18 H18B 109.5 . .
C17 C18 H18C 109.5 . .
H18A C18 H18C 109.5 . .
H18B C18 H18C 109.5 . .
N41C C41C C42C 156(9) . .

loop_
_geom_bond_atom_site_label_1
_geom_bond_atom_site_label_2
_geom_bond_distance
_geom_bond_site_symmetry_2
Lu1 O4 2.328(3) 13_565
Lu1 O4 2.328(3) 14_455
Lu1 O4 2.328(3) 15
Lu1 O4 2.328(3) 3_565
Lu1 O4 2.328(3) .
Lu1 O4 2.328(3) 2_665
Lu1 O1 2.437(5) 13_565
Lu1 O1 2.437(5) .
Mn2 O4 1.869(3) .
Mn2 O3 1.882(3) .
Mn2 O2 1.910(3) .
Mn2 O1 1.9153(13) .
Mn2 N21A 2.340(12) .
Mn2 N21A 2.428(14) 3_565
Mn2 Cl2B 2.762(8) .
Mn2 Cl2B 2.780(9) 3_565
Mn2 Mn2 3.2274(11) 3_565
Mn2 Mn2 3.2274(11) 2_665
Mn2 Mn3 3.2315(9) 3_565
Mn3 O7 1.869(3) .
Mn3 O6 1.899(3) .
Mn3 O2 1.914(3) 2_665
Mn3 O2 1.925(3) .
Mn3 N11 2.342(4) .
Mn3 N21A 2.481(14) .
Mn3 Cl2B 2.747(8) .
Mn3 Mn3 3.1643(13) 2_665
Mn3 Mn3 3.1643(13) 3_565
Mn3 Mn2 3.2317(9) 2_665
Mn4 O8 2.206(4) .
Mn4 O7 2.212(3) 3_565
Mn4 O5 2.219(4) .
Mn4 N1 2.266(5) .
Mn4 O2 2.291(3) .
Mn4 O3 2.326(3) .
Mn4 O6 2.353(3) .
O1 Mn2 1.9153(13) 3_565
O1 Mn2 1.9153(13) 2_665
O2 Mn3 1.914(3) 3_565
O3 C1 1.362(6) .
C1 C2 1.401(6) .
C1 C6 1.403(7) .
C2 C3 1.402(7) .
C2 C7 1.507(6) .
C3 C4 1.368(8) .
C3 H3A 0.9500 .
C4 C5 1.371(8) .
C4 F1 1.378(6) .
C5 C6 1.393(7) .
C5 H5B 0.9500 .
C6 C8 1.501(7) .
C7 O4 1.437(5) .
C7 H7A 0.9900 .
C7 H7B 0.9900 .
C8 O5 1.441(7) .
C8 H8A 0.9900 .
C8 H8B 0.9900 .
O5 H5 0.88(4) .
O6 C9 1.357(6) .
C9 C10 1.403(8) .
C9 C14 1.408(7) .
C10 C11 1.392(8) .
C10 C15 1.518(8) .
C11 C12 1.366(10) .
C11 H11A 0.9500 .
C12 C13 1.364(10) .
C12 F2 1.379(7) .
C13 C14 1.381(8) .
C13 H13A 0.9500 .
C14 C16 1.496(8) .
C15 O7 1.424(6) .
C15 H15A 0.9900 .
C15 H15B 0.9900 .
O7 Mn4 2.212(3) 2_665
C16 O8 1.438(7) .
C16 H16A 0.9900 .
C16 H16B 0.9900 .
O8 H8 0.91(4) .
N11 N12 1.189(9) .
N11 Mn3 2.342(4) 3_565
N11 Mn3 2.342(4) 2_665
N12 N13 1.180(11) .
N21A N22A 1.128(9) .
N21A Mn2 2.428(14) 2_665
N22A N23A 1.179(11) .
Cl2B Mn2 2.780(9) 2_665
N1 C17 1.137(8) .
C17 C18 1.452(10) .
C18 H18A 0.9800 .
C18 H18B 0.9800 .
C18 H18C 0.9800 .
O21A C21A 1.48(2) .
O31B C31B 1.560(17) .
O41A C41A 1.47(2) .
N41C C41C 1.14(2) .
C41C C42C 1.46(2) .

loop_
_geom_hbond_atom_site_label_D
_geom_hbond_atom_site_label_H
_geom_hbond_atom_site_label_A
_geom_hbond_distance_DH
_geom_hbond_distance_HA
_geom_hbond_distance_DA
_geom_hbond_angle_DHA
O5 H5 O21A 0.88(4) 1.85(4) 2.726(18) 174(6)
O5 H5 O21C 0.88(4) 1.90(4) 2.75(2) 164(6)
O5 H5 Cl21 0.88(4) 2.38(8) 3.17(7) 151(6)
O8 H8 O31B 0.91(4) 1.88(4) 2.782(14) 167(6)
O8 H8 Cl31 0.91(4) 2.03(9) 2.74(8) 133(6)
O8 H8 Cl32 0.91(4) 2.03(4) 2.924(17) 164(6)
